data_7127066
loop_
_publ_author_name
'Poitiers, Nadine E.'
'Huch, Volker'
'Zimmer, Michael'
'Scheschkewitz, David'

_publ_section_title
;
 Nickel-assisted complete cleavage of CO by a silylene/siliconoid hybrid
 under formation of an Si[double bond, length as m-dash]C enol ether
 bridge.
;
_journal_issue 74
_journal_name_full 'Chemical communications (Cambridge, England)'
_journal_page_first 10898
_journal_page_last 10901
_journal_paper_doi 10.1039/d0cc04922k
_journal_volume 56
_journal_year 2020
_chemical_formula_moiety 'C91 H138 N2 O Si7, C6 H14'
_chemical_formula_sum 'C97 H152 N2 O Si7'
_chemical_formula_weight 1558.83
_chemical_properties_physical Air-sensitive,Moisture-sensitive
_space_group_crystal_system monoclinic
_space_group_IT_number 14
_space_group_name_Hall '-P 2ybc'
_space_group_name_H-M_alt 'P 1 21/c 1'
_atom_sites_solution_hydrogens geom
_audit_creation_method SHELXL-2018/3
_audit_update_record
;
2020-07-16 deposited with the CCDC.	2020-08-11 downloaded from the CCDC.
;
_cell_angle_alpha 90
_cell_angle_beta 93.4546(9)
_cell_angle_gamma 90
_cell_formula_units_Z 4
_cell_length_a 13.0001(3)
_cell_length_b 28.8076(8)
_cell_length_c 26.4244(6)
_cell_measurement_reflns_used 9938
_cell_measurement_temperature 133(2)
_cell_measurement_theta_max 29.58
_cell_measurement_theta_min 2.25
_cell_volume 9878.0(4)
_computing_cell_refinement 'Bruker SAINT'
_computing_data_collection 'Bruker APEX2'
_computing_data_reduction 'Bruker SAINT'
_computing_molecular_graphics 'Bruker SHELXTL'
_computing_publication_material 'Bruker SHELXTL'
_computing_structure_refinement 'SHELXL-2018/3 (Sheldrick, 2018)'
_computing_structure_solution 'SHELXS-97 (Sheldrick 2008)'
_diffrn_ambient_temperature 133(2)
_diffrn_measured_fraction_theta_full 0.999
_diffrn_measured_fraction_theta_max 0.999
_diffrn_measurement_device_type 'Bruker APEX-II CCD'
_diffrn_measurement_method '\f and \w scans'
_diffrn_radiation_type MoK\a
_diffrn_radiation_wavelength 0.71073
_diffrn_reflns_av_R_equivalents 0.0382
_diffrn_reflns_av_unetI/netI 0.0265
_diffrn_reflns_Laue_measured_fraction_full 0.999
_diffrn_reflns_Laue_measured_fraction_max 0.999
_diffrn_reflns_limit_h_max 18
_diffrn_reflns_limit_h_min -18
_diffrn_reflns_limit_k_max 33
_diffrn_reflns_limit_k_min -40
_diffrn_reflns_limit_l_max 35
_diffrn_reflns_limit_l_min -36
_diffrn_reflns_number 159316
_diffrn_reflns_point_group_measured_fraction_full 0.999
_diffrn_reflns_point_group_measured_fraction_max 0.999
_diffrn_reflns_theta_full 25.242
_diffrn_reflns_theta_max 29.594
_diffrn_reflns_theta_min 1.925
_exptl_absorpt_coefficient_mu 0.140
_exptl_absorpt_correction_T_max 0.7459
_exptl_absorpt_correction_T_min 0.7132
_exptl_absorpt_correction_type multi-scan
_exptl_absorpt_process_details
; 
 SADABS 2016/2: Krause, L., Herbst-Irmer, R., Sheldrick G.M. & Stalke D., 
 J. Appl. Cryst. 48 (2015) 3-10 
;
_exptl_crystal_colour brown
_exptl_crystal_density_diffrn 1.048
_exptl_crystal_description cuboid
_exptl_crystal_F_000 3416
_exptl_crystal_recrystallization_method 'Re-crystallisation from solvent: hexane'
_exptl_crystal_size_max 0.343
_exptl_crystal_size_mid 0.083
_exptl_crystal_size_min 0.028
_refine_diff_density_max 1.489
_refine_diff_density_min -0.380
_refine_diff_density_rms 0.071
_refine_ls_extinction_method none
_refine_ls_goodness_of_fit_ref 1.039
_refine_ls_hydrogen_treatment constr
_refine_ls_matrix_type full
_refine_ls_number_parameters 1110
_refine_ls_number_reflns 27713
_refine_ls_number_restraints 311
_refine_ls_restrained_S_all 1.060
_refine_ls_R_factor_all 0.0613
_refine_ls_R_factor_gt 0.0492
_refine_ls_shift/su_max 0.007
_refine_ls_shift/su_mean 0.000
_refine_ls_structure_factor_coef Fsqd
_refine_ls_weighting_details 'w=1/[\s^2^(Fo^2^)+(0.0805P)^2^+6.8234P] where P=(Fo^2^+2Fc^2^)/3'
_refine_ls_weighting_scheme calc
_refine_ls_wR_factor_gt 0.1436
_refine_ls_wR_factor_ref 0.1541
_reflns_Friedel_coverage 0.000
_reflns_number_gt 22948
_reflns_number_total 27713
_reflns_threshold_expression 'I > 2\s(I)'
_cod_data_source_file d0cc04922k2.cif
_cod_data_source_block sh3999b
_cod_depositor_comments 'Adding full bibliography for 7127066.cif.'
_cod_original_sg_symbol_H-M 'P 21/c'
_cod_database_code 7127066
_shelx_shelxl_version_number 2018/3
_shelx_space_group_comment
; 
The symmetry employed for this shelxl refinement is uniquely defined 
by the following loop, which should always be used as a source of 
symmetry information in preference to the above space-group names. 
They are only intended as comments. 
;
_shelx_estimated_absorpt_t_min 0.954
_shelx_estimated_absorpt_t_max 0.996

loop_
_space_group_symop_operation_xyz
'x, y, z'
'-x, y+1/2, -z+1/2'
'-x, -y, -z'
'x, -y-1/2, z-1/2'

loop_
_atom_site_label
_atom_site_type_symbol
_atom_site_fract_x
_atom_site_fract_y
_atom_site_fract_z
_atom_site_U_iso_or_equiv
_atom_site_adp_type
_atom_site_occupancy
_atom_site_site_symmetry_order
_atom_site_calc_flag
_atom_site_refinement_flags_posn
_atom_site_refinement_flags_adp
_atom_site_refinement_flags_occupancy
_atom_site_disorder_assembly
_atom_site_disorder_group
Si6 Si 0.46184(3) 0.28623(2) 0.14125(2) 0.01620(8) Uani 1 1 d . . . . .
Si3 Si 0.45487(3) 0.23567(2) 0.20842(2) 0.01723(8) Uani 1 1 d . . . . .
Si1 Si 0.60527(3) 0.23788(2) 0.14250(2) 0.01636(8) Uani 1 1 d . . . . .
Si7 Si 0.72100(3) 0.17788(2) 0.25832(2) 0.01639(8) Uani 1 1 d . . . . .
Si5 Si 0.55316(3) 0.33969(2) 0.19680(2) 0.01598(8) Uani 1 1 d . . . . .
Si4 Si 0.62112(3) 0.26661(2) 0.22573(2) 0.01559(8) Uani 1 1 d . . . . .
Si2 Si 0.54080(3) 0.17080(2) 0.17912(2) 0.01710(8) Uani 1 1 d . . . . .
O1 O 0.63284(8) 0.15239(4) 0.22081(4) 0.0198(2) Uani 1 1 d . . . . .
N1 N 0.83951(10) 0.15017(5) 0.23550(5) 0.0201(2) Uani 1 1 d . . . . .
N2 N 0.76981(10) 0.13559(5) 0.30538(5) 0.0203(2) Uani 1 1 d . . . . .
C1 C 0.70206(11) 0.23620(5) 0.27463(5) 0.0175(3) Uani 1 1 d . . . . .
C2 C 0.73564(12) 0.25518(5) 0.32588(5) 0.0190(3) Uani 1 1 d . . . . .
C3 C 0.66303(13) 0.27092(6) 0.36022(6) 0.0223(3) Uani 1 1 d . . . . .
C4 C 0.69663(15) 0.28304(6) 0.40962(6) 0.0276(3) Uani 1 1 d . . . . .
H4 H 0.646867 0.292547 0.432391 0.033 Uiso 1 1 calc R U . . .
C5 C 0.79914(15) 0.28183(7) 0.42690(6) 0.0300(4) Uani 1 1 d . . . . .
C6 C 0.87069(14) 0.26966(6) 0.39223(6) 0.0284(3) Uani 1 1 d . . . . .
H6 H 0.941875 0.270235 0.402709 0.034 Uiso 1 1 calc R U . . .
C7 C 0.84155(12) 0.25660(6) 0.34239(6) 0.0216(3) Uani 1 1 d . . . . .
C8 C 0.54833(13) 0.27594(7) 0.34511(6) 0.0277(3) Uani 1 1 d . . . . .
H8 H 0.543226 0.287556 0.309389 0.033 Uiso 1 1 calc R U . . .
C9 C 0.49002(15) 0.23006(8) 0.34518(7) 0.0380(4) Uani 1 1 d . . . . .
H9A H 0.417310 0.235466 0.334903 0.057 Uiso 1 1 calc R U . . .
H9B H 0.495522 0.216681 0.379331 0.057 Uiso 1 1 calc R U . . .
H9C H 0.519711 0.208514 0.321333 0.057 Uiso 1 1 calc R U . . .
C10 C 0.49365(18) 0.31174(10) 0.37698(7) 0.0478(6) Uani 1 1 d . . . . .
H10A H 0.534604 0.340303 0.379441 0.072 Uiso 1 1 calc R U . . .
H10B H 0.485900 0.299228 0.411021 0.072 Uiso 1 1 calc R U . . .
H10C H 0.425490 0.318589 0.360834 0.072 Uiso 1 1 calc R U . . .
C11 C 0.82971(18) 0.29533(9) 0.48131(7) 0.0444(5) Uani 1 1 d . . . . .
H11 H 0.765401 0.294240 0.500227 0.053 Uiso 1 1 calc R U . . .
C12 C 0.9039(3) 0.26074(14) 0.50680(9) 0.0735(10) Uani 1 1 d . . . . .
H12A H 0.874616 0.229458 0.503719 0.110 Uiso 1 1 calc R U . . .
H12B H 0.915604 0.268733 0.542742 0.110 Uiso 1 1 calc R U . . .
H12C H 0.969566 0.261685 0.490429 0.110 Uiso 1 1 calc R U . . .
C13 C 0.8675(3) 0.34520(12) 0.48381(11) 0.0734(9) Uani 1 1 d . . . . .
H13A H 0.929268 0.348179 0.464517 0.110 Uiso 1 1 calc R U . . .
H13B H 0.884257 0.353808 0.519233 0.110 Uiso 1 1 calc R U . . .
H13C H 0.813514 0.365807 0.469283 0.110 Uiso 1 1 calc R U . . .
C14 C 0.92466(12) 0.24729(6) 0.30562(6) 0.0250(3) Uani 1 1 d . . . . .
H14 H 0.898890 0.221944 0.282304 0.030 Uiso 1 1 calc R U . . .
C15 C 1.02757(14) 0.23134(8) 0.33047(8) 0.0354(4) Uani 1 1 d . . . . .
H15A H 1.072436 0.220784 0.304283 0.053 Uiso 1 1 calc R U . . .
H15B H 1.015908 0.205748 0.353876 0.053 Uiso 1 1 calc R U . . .
H15C H 1.060483 0.257255 0.349232 0.053 Uiso 1 1 calc R U . . .
C16 C 0.93943(16) 0.29001(8) 0.27355(8) 0.0396(5) Uani 1 1 d . . . . .
H16A H 0.989421 0.283282 0.248223 0.059 Uiso 1 1 calc R U . . .
H16B H 0.965014 0.315586 0.295289 0.059 Uiso 1 1 calc R U . . .
H16C H 0.873404 0.298836 0.256372 0.059 Uiso 1 1 calc R U . . .
C17 C 0.46533(12) 0.12020(5) 0.15199(6) 0.0212(3) Uani 1 1 d . . . . .
C18 C 0.39468(12) 0.09888(6) 0.18321(6) 0.0234(3) Uani 1 1 d . . . . .
C19 C 0.32312(14) 0.06717(6) 0.16231(7) 0.0304(4) Uani 1 1 d . . . . .
H19 H 0.275554 0.053159 0.183563 0.036 Uiso 1 1 calc R U . . .
C20 C 0.31954(16) 0.05549(7) 0.11110(8) 0.0353(4) Uani 1 1 d . . . . .
C21 C 0.39098(17) 0.07561(7) 0.08108(7) 0.0362(4) Uani 1 1 d . . . . .
H21 H 0.390261 0.067375 0.046248 0.043 Uiso 1 1 calc R U . . .
C22 C 0.46408(15) 0.10761(6) 0.10025(6) 0.0282(3) Uani 1 1 d . . . . .
C23 C 0.39389(14) 0.10926(6) 0.23968(6) 0.0266(3) Uani 1 1 d . . . . .
H23 H 0.447877 0.133388 0.247418 0.032 Uiso 1 1 calc R U . . .
C24 C 0.29132(18) 0.12992(12) 0.25403(10) 0.0581(7) Uani 1 1 d . . . . .
H24A H 0.275805 0.157647 0.233479 0.087 Uiso 1 1 calc R U . . .
H24B H 0.296018 0.138395 0.290014 0.087 Uiso 1 1 calc R U . . .
H24C H 0.236387 0.106962 0.247798 0.087 Uiso 1 1 calc R U . . .
C25 C 0.4247(3) 0.06659(9) 0.27115(9) 0.0691(9) Uani 1 1 d . . . . .
H25A H 0.372531 0.042313 0.265353 0.104 Uiso 1 1 calc R U . . .
H25B H 0.429991 0.074901 0.307174 0.104 Uiso 1 1 calc R U . . .
H25C H 0.491507 0.055103 0.261150 0.104 Uiso 1 1 calc R U . . .
C26 C 0.23416(19) 0.02361(8) 0.08990(10) 0.0519(6) Uani 1 1 d D . . . .
H26A H 0.220910 0.001274 0.117733 0.062 Uiso 0.42(2) 1 calc R U P A 1
H26B H 0.198641 0.009207 0.118532 0.062 Uiso 0.58(2) 1 calc R U P A 2
C27A C 0.1338(7) 0.0529(4) 0.0816(7) 0.075(3) Uani 0.42(2) 1 d D U P A 1
H27A H 0.142547 0.075773 0.054769 0.113 Uiso 0.42(2) 1 calc R U P A 1
H27B H 0.119914 0.069014 0.113174 0.113 Uiso 0.42(2) 1 calc R U P A 1
H27C H 0.075947 0.032383 0.071785 0.113 Uiso 0.42(2) 1 calc R U P A 1
C28A C 0.2576(11) -0.0061(6) 0.0443(5) 0.071(3) Uani 0.42(2) 1 d D U P A 1
H28A H 0.258101 0.013517 0.013996 0.106 Uiso 0.42(2) 1 calc R U P A 1
H28B H 0.204675 -0.030129 0.039160 0.106 Uiso 0.42(2) 1 calc R U P A 1
H28C H 0.325251 -0.020793 0.050358 0.106 Uiso 0.42(2) 1 calc R U P A 1
C27B C 0.1557(9) 0.0517(3) 0.0566(6) 0.089(3) Uani 0.58(2) 1 d D U P A 2
H27D H 0.188414 0.062791 0.026333 0.134 Uiso 0.58(2) 1 calc R U P A 2
H27E H 0.132088 0.078371 0.075793 0.134 Uiso 0.58(2) 1 calc R U P A 2
H27F H 0.096762 0.031985 0.046292 0.134 Uiso 0.58(2) 1 calc R U P A 2
C28B C 0.2806(8) -0.0152(2) 0.0574(3) 0.069(2) Uani 0.58(2) 1 d D U P A 2
H28D H 0.226507 -0.037412 0.046666 0.103 Uiso 0.58(2) 1 calc R U P A 2
H28E H 0.335320 -0.031335 0.077615 0.103 Uiso 0.58(2) 1 calc R U P A 2
H28F H 0.309371 -0.001387 0.027454 0.103 Uiso 0.58(2) 1 calc R U P A 2
C29 C 0.53783(18) 0.12887(7) 0.06417(7) 0.0377(5) Uani 1 1 d . . . . .
H29 H 0.590329 0.147066 0.085066 0.045 Uiso 1 1 calc R U . . .
C30 C 0.5958(2) 0.09234(9) 0.03473(9) 0.0559(7) Uani 1 1 d . . . . .
H30A H 0.546243 0.073285 0.014526 0.084 Uiso 1 1 calc R U . . .
H30B H 0.636140 0.072502 0.058643 0.084 Uiso 1 1 calc R U . . .
H30C H 0.642170 0.107877 0.012219 0.084 Uiso 1 1 calc R U . . .
C31 C 0.4815(3) 0.16256(9) 0.02797(9) 0.0598(7) Uani 1 1 d . . . . .
H31A H 0.529811 0.175076 0.004346 0.090 Uiso 1 1 calc R U . . .
H31B H 0.453025 0.188051 0.047301 0.090 Uiso 1 1 calc R U . . .
H31C H 0.425479 0.146296 0.008898 0.090 Uiso 1 1 calc R U . . .
C32 C 0.49571(13) 0.37293(6) 0.25157(6) 0.0237(3) Uani 1 1 d . . . . .
C33 C 0.38999(14) 0.37466(7) 0.26222(6) 0.0301(4) Uani 1 1 d . . . . .
C34 C 0.35843(17) 0.40449(9) 0.30001(7) 0.0428(5) Uani 1 1 d . . . . .
H34 H 0.287634 0.405001 0.307055 0.051 Uiso 1 1 calc R U . . .
C35 C 0.4258(2) 0.43323(9) 0.32750(8) 0.0514(7) Uani 1 1 d D . . . .
C36 C 0.52883(19) 0.43043(8) 0.31833(7) 0.0435(5) Uani 1 1 d . . . . .
H36 H 0.576559 0.449337 0.337583 0.052 Uiso 1 1 calc R U . . .
C37 C 0.56563(15) 0.40070(6) 0.28163(6) 0.0294(4) Uani 1 1 d . . . . .
C38 C 0.30619(13) 0.34601(7) 0.23438(7) 0.0310(4) Uani 1 1 d . . . . .
H38 H 0.336886 0.331530 0.204374 0.037 Uiso 1 1 calc R U . . .
C39 C 0.26916(16) 0.30671(9) 0.26764(8) 0.0421(5) Uani 1 1 d . . . . .
H39A H 0.218384 0.287784 0.248022 0.063 Uiso 1 1 calc R U . . .
H39B H 0.237410 0.319864 0.297140 0.063 Uiso 1 1 calc R U . . .
H39C H 0.327939 0.287292 0.279075 0.063 Uiso 1 1 calc R U . . .
C40 C 0.21285(15) 0.37514(9) 0.21456(8) 0.0410(5) Uani 1 1 d . . . . .
H40A H 0.236690 0.401317 0.194678 0.062 Uiso 1 1 calc R U . . .
H40B H 0.176312 0.386889 0.243299 0.062 Uiso 1 1 calc R U . . .
H40C H 0.166194 0.355738 0.193101 0.062 Uiso 1 1 calc R U . . .
C41A C 0.4089(5) 0.4755(2) 0.36314(18) 0.0319(13) Uani 0.448(9) 1 d D U P B 1
H41A H 0.474057 0.493488 0.369814 0.038 Uiso 0.448(9) 1 calc R U P B 1
C42A C 0.3223(6) 0.5065(3) 0.3413(3) 0.055(2) Uani 0.448(9) 1 d D U P B 1
H42A H 0.345127 0.522725 0.311323 0.083 Uiso 0.448(9) 1 calc R U P B 1
H42B H 0.304442 0.529355 0.366830 0.083 Uiso 0.448(9) 1 calc R U P B 1
H42C H 0.261796 0.487522 0.331663 0.083 Uiso 0.448(9) 1 calc R U P B 1
C43A C 0.3763(9) 0.4519(3) 0.4110(3) 0.061(2) Uani 0.448(9) 1 d D U P B 1
H43A H 0.432620 0.432248 0.424966 0.092 Uiso 0.448(9) 1 calc R U P B 1
H43B H 0.315279 0.432691 0.402856 0.092 Uiso 0.448(9) 1 calc R U P B 1
H43C H 0.359950 0.475477 0.435974 0.092 Uiso 0.448(9) 1 calc R U P B 1
C41B C 0.3708(4) 0.46267(16) 0.36626(15) 0.0328(10) Uani 0.552(9) 1 d D U P B 2
H41B H 0.297526 0.452368 0.367651 0.039 Uiso 0.552(9) 1 calc R U P B 2
C42B C 0.3748(6) 0.51190(17) 0.3447(2) 0.0508(15) Uani 0.552(9) 1 d D U P B 2
H42D H 0.446731 0.521996 0.344295 0.076 Uiso 0.552(9) 1 calc R U P B 2
H42E H 0.337009 0.533046 0.365931 0.076 Uiso 0.552(9) 1 calc R U P B 2
H42F H 0.343245 0.512176 0.310073 0.076 Uiso 0.552(9) 1 calc R U P B 2
C43B C 0.4253(6) 0.4596(3) 0.41855(19) 0.0498(15) Uani 0.552(9) 1 d D U P B 2
H43D H 0.497389 0.468995 0.416655 0.075 Uiso 0.552(9) 1 calc R U P B 2
H43E H 0.422363 0.427577 0.430910 0.075 Uiso 0.552(9) 1 calc R U P B 2
H43F H 0.391289 0.480224 0.441850 0.075 Uiso 0.552(9) 1 calc R U P B 2
C44 C 0.68156(14) 0.40098(6) 0.27579(7) 0.0288(4) Uani 1 1 d . . . . .
H44 H 0.696829 0.377684 0.249208 0.035 Uiso 1 1 calc R U . . .
C45 C 0.71794(19) 0.44860(7) 0.25799(8) 0.0415(5) Uani 1 1 d . . . . .
H45A H 0.792364 0.447669 0.253978 0.062 Uiso 1 1 calc R U . . .
H45B H 0.702734 0.472193 0.283190 0.062 Uiso 1 1 calc R U . . .
H45C H 0.681961 0.456350 0.225430 0.062 Uiso 1 1 calc R U . . .
C46 C 0.74203(16) 0.38697(7) 0.32511(7) 0.0356(4) Uani 1 1 d . . . . .
H46A H 0.718141 0.356566 0.336189 0.053 Uiso 1 1 calc R U . . .
H46B H 0.730918 0.410117 0.351407 0.053 Uiso 1 1 calc R U . . .
H46C H 0.815650 0.385290 0.319223 0.053 Uiso 1 1 calc R U . . .
C47 C 0.61146(11) 0.38716(5) 0.15605(5) 0.0187(3) Uani 1 1 d . . . . .
C48 C 0.54426(12) 0.42320(5) 0.13801(6) 0.0216(3) Uani 1 1 d . . . . .
C49 C 0.58087(13) 0.45954(6) 0.10926(6) 0.0263(3) Uani 1 1 d . . . . .
H49 H 0.535056 0.483928 0.098970 0.032 Uiso 1 1 calc R U . . .
C50 C 0.68161(13) 0.46134(6) 0.09519(7) 0.0270(3) Uani 1 1 d . . . . .
C51 C 0.74714(13) 0.42545(6) 0.11164(6) 0.0256(3) Uani 1 1 d . . . . .
H51 H 0.816374 0.425759 0.102002 0.031 Uiso 1 1 calc R U . . .
C52 C 0.71486(12) 0.38893(5) 0.14184(6) 0.0206(3) Uani 1 1 d . . . . .
C53 C 0.43071(12) 0.42577(6) 0.14902(6) 0.0240(3) Uani 1 1 d . . . . .
H53 H 0.412671 0.396572 0.166939 0.029 Uiso 1 1 calc R U . . .
C54 C 0.35996(14) 0.42942(7) 0.10049(7) 0.0315(4) Uani 1 1 d . . . . .
H54A H 0.378062 0.457160 0.081494 0.047 Uiso 1 1 calc R U . . .
H54B H 0.288097 0.431626 0.109505 0.047 Uiso 1 1 calc R U . . .
H54C H 0.368586 0.401793 0.079522 0.047 Uiso 1 1 calc R U . . .
C55 C 0.41220(15) 0.46661(7) 0.18440(8) 0.0342(4) Uani 1 1 d . . . . .
H55A H 0.431116 0.495651 0.168018 0.051 Uiso 1 1 calc R U . . .
H55B H 0.454412 0.462706 0.216112 0.051 Uiso 1 1 calc R U . . .
H55C H 0.339231 0.467634 0.191731 0.051 Uiso 1 1 calc R U . . .
C56 C 0.71950(15) 0.49879(7) 0.06018(8) 0.0349(4) Uani 1 1 d . . . . .
H56 H 0.792613 0.505988 0.071370 0.042 Uiso 1 1 calc R U . . .
C57 C 0.71853(18) 0.48002(9) 0.00580(8) 0.0455(5) Uani 1 1 d . . . . .
H57A H 0.647578 0.472746 -0.006219 0.068 Uiso 1 1 calc R U . . .
H57B H 0.760627 0.451826 0.005234 0.068 Uiso 1 1 calc R U . . .
H57C H 0.746777 0.503505 -0.016328 0.068 Uiso 1 1 calc R U . . .
C58 C 0.6588(2) 0.54374(8) 0.06117(12) 0.0607(7) Uani 1 1 d . . . . .
H58A H 0.689852 0.566716 0.039383 0.091 Uiso 1 1 calc R U . . .
H58B H 0.659999 0.555539 0.095983 0.091 Uiso 1 1 calc R U . . .
H58C H 0.587372 0.537991 0.048776 0.091 Uiso 1 1 calc R U . . .
C59 C 0.79469(12) 0.35197(6) 0.15681(6) 0.0240(3) Uani 1 1 d . . . . .
H59 H 0.764320 0.330968 0.182084 0.029 Uiso 1 1 calc R U . . .
C60 C 0.81942(14) 0.32259(7) 0.11074(8) 0.0314(4) Uani 1 1 d . . . . .
H60A H 0.756102 0.308028 0.096339 0.047 Uiso 1 1 calc R U . . .
H60B H 0.869368 0.298462 0.121266 0.047 Uiso 1 1 calc R U . . .
H60C H 0.848584 0.342485 0.085150 0.047 Uiso 1 1 calc R U . . .
C61 C 0.89420(13) 0.37294(7) 0.18178(7) 0.0322(4) Uani 1 1 d . . . . .
H61A H 0.923172 0.395252 0.158534 0.048 Uiso 1 1 calc R U . . .
H61B H 0.944267 0.348118 0.189493 0.048 Uiso 1 1 calc R U . . .
H61C H 0.878487 0.388782 0.213215 0.048 Uiso 1 1 calc R U . . .
C62 C 0.37623(11) 0.29558(5) 0.08161(5) 0.0180(3) Uani 1 1 d . . . . .
C63 C 0.27017(12) 0.28374(6) 0.07860(6) 0.0229(3) Uani 1 1 d . . . . .
C64 C 0.21157(12) 0.29076(7) 0.03339(6) 0.0295(4) Uani 1 1 d . . . . .
H64 H 0.140579 0.282702 0.031754 0.035 Uiso 1 1 calc R U . . .
C65 C 0.25353(13) 0.30917(7) -0.00948(6) 0.0281(3) Uani 1 1 d . . . . .
C66 C 0.35753(12) 0.32020(6) -0.00655(6) 0.0243(3) Uani 1 1 d . . . . .
H66 H 0.387547 0.332281 -0.035692 0.029 Uiso 1 1 calc R U . . .
C67 C 0.41956(11) 0.31404(5) 0.03806(5) 0.0186(3) Uani 1 1 d . . . . .
C68 C 0.21873(13) 0.26095(7) 0.12244(6) 0.0306(4) Uani 1 1 d . . . . .
H68 H 0.258409 0.270334 0.154400 0.037 Uiso 1 1 calc R U . . .
C69 C 0.10675(14) 0.27648(10) 0.12699(8) 0.0445(5) Uani 1 1 d . . . . .
H69A H 0.102962 0.310429 0.125513 0.067 Uiso 1 1 calc R U . . .
H69B H 0.082437 0.265684 0.159353 0.067 Uiso 1 1 calc R U . . .
H69C H 0.063331 0.263229 0.099015 0.067 Uiso 1 1 calc R U . . .
C70 C 0.22582(18) 0.20830(9) 0.11835(9) 0.0456(5) Uani 1 1 d . . . . .
H70A H 0.186197 0.197843 0.087732 0.068 Uiso 1 1 calc R U . . .
H70B H 0.197718 0.194029 0.148227 0.068 Uiso 1 1 calc R U . . .
H70C H 0.298098 0.199155 0.116466 0.068 Uiso 1 1 calc R U . . .
C71 C 0.18371(14) 0.31680(9) -0.05709(7) 0.0366(4) Uani 1 1 d . . . . .
H71 H 0.141566 0.288036 -0.062910 0.044 Uiso 1 1 calc R U . . .
C72 C 0.10960(19) 0.35672(12) -0.04926(9) 0.0599(8) Uani 1 1 d . . . . .
H72A H 0.062180 0.359928 -0.079317 0.090 Uiso 1 1 calc R U . . .
H72B H 0.148696 0.385563 -0.043861 0.090 Uiso 1 1 calc R U . . .
H72C H 0.070203 0.350365 -0.019551 0.090 Uiso 1 1 calc R U . . .
C73 C 0.24146(15) 0.32536(9) -0.10447(7) 0.0417(5) Uani 1 1 d . . . . .
H73A H 0.192060 0.328318 -0.133804 0.062 Uiso 1 1 calc R U . . .
H73B H 0.287920 0.299257 -0.109796 0.062 Uiso 1 1 calc R U . . .
H73C H 0.281661 0.354036 -0.100397 0.062 Uiso 1 1 calc R U . . .
C74 C 0.53320(11) 0.32580(6) 0.03637(5) 0.0202(3) Uani 1 1 d . . . . .
H74 H 0.563104 0.327107 0.072111 0.024 Uiso 1 1 calc R U . . .
C75 C 0.58943(13) 0.28737(7) 0.00897(7) 0.0283(3) Uani 1 1 d . . . . .
H75A H 0.558586 0.283938 -0.025586 0.042 Uiso 1 1 calc R U . . .
H75B H 0.583272 0.258045 0.027338 0.042 Uiso 1 1 calc R U . . .
H75C H 0.662380 0.295562 0.007644 0.042 Uiso 1 1 calc R U . . .
C76 C 0.55306(14) 0.37273(6) 0.01162(6) 0.0285(3) Uani 1 1 d . . . . .
H76A H 0.530505 0.371440 -0.024415 0.043 Uiso 1 1 calc R U . . .
H76B H 0.626880 0.379823 0.015109 0.043 Uiso 1 1 calc R U . . .
H76C H 0.514525 0.396984 0.028316 0.043 Uiso 1 1 calc R U . . .
C77 C 0.84601(12) 0.12273(5) 0.27599(6) 0.0208(3) Uani 1 1 d . . . . .
C78 C 0.89344(13) 0.14814(6) 0.18764(6) 0.0255(3) Uani 1 1 d . . . . .
C79 C 0.88197(15) 0.19615(7) 0.16410(7) 0.0353(4) Uani 1 1 d . . . . .
H79A H 0.915151 0.196675 0.131768 0.053 Uiso 1 1 calc R U . . .
H79B H 0.914720 0.219168 0.187131 0.053 Uiso 1 1 calc R U . . .
H79C H 0.808646 0.203545 0.158212 0.053 Uiso 1 1 calc R U . . .
C80 C 0.8404(2) 0.11210(9) 0.15284(8) 0.0485(6) Uani 1 1 d . . . . .
H80A H 0.767531 0.120285 0.146726 0.073 Uiso 1 1 calc R U . . .
H80B H 0.845946 0.081465 0.168898 0.073 Uiso 1 1 calc R U . . .
H80C H 0.873576 0.111375 0.120518 0.073 Uiso 1 1 calc R U . . .
C81 C 1.00777(15) 0.13727(9) 0.19630(8) 0.0408(5) Uani 1 1 d . . . . .
H81A H 1.041555 0.140780 0.164351 0.061 Uiso 1 1 calc R U . . .
H81B H 1.016354 0.105316 0.208547 0.061 Uiso 1 1 calc R U . . .
H81C H 1.039000 0.158735 0.221574 0.061 Uiso 1 1 calc R U . . .
C82 C 0.92219(13) 0.08505(6) 0.28716(6) 0.0256(3) Uani 1 1 d . . . . .
C83 C 1.01486(14) 0.09479(7) 0.31393(7) 0.0324(4) Uani 1 1 d . . . . .
H83 H 1.029939 0.125642 0.324689 0.039 Uiso 1 1 calc R U . . .
C84 C 1.08569(17) 0.05949(9) 0.32503(9) 0.0448(5) Uani 1 1 d . . . . .
H84 H 1.149229 0.066364 0.343120 0.054 Uiso 1 1 calc R U . . .
C85 C 1.0641(2) 0.01482(9) 0.30996(9) 0.0532(6) Uani 1 1 d . . . . .
H85 H 1.112100 -0.009299 0.318161 0.064 Uiso 1 1 calc R U . . .
C86 C 0.9729(2) 0.00493(8) 0.28294(10) 0.0550(6) Uani 1 1 d . . . . .
H86 H 0.958844 -0.025980 0.272063 0.066 Uiso 1 1 calc R U . . .
C87 C 0.90070(18) 0.03992(7) 0.27132(8) 0.0403(5) Uani 1 1 d . . . . .
H87 H 0.837701 0.032899 0.252812 0.048 Uiso 1 1 calc R U . . .
C88 C 0.74394(14) 0.11854(6) 0.35622(6) 0.0259(3) Uani 1 1 d . . . . .
C89A C 0.6465(2) 0.14294(11) 0.36830(10) 0.0385(7) Uani 0.730(4) 1 d . U P C 1
H89A H 0.658310 0.176536 0.368974 0.058 Uiso 0.730(4) 1 calc R U P C 1
H89B H 0.625526 0.132678 0.401506 0.058 Uiso 0.730(4) 1 calc R U P C 1
H89C H 0.591989 0.135542 0.342315 0.058 Uiso 0.730(4) 1 calc R U P C 1
C90A C 0.8307(2) 0.13428(11) 0.39607(9) 0.0387(7) Uani 0.730(4) 1 d . U P C 1
H90A H 0.895824 0.119472 0.388490 0.058 Uiso 0.730(4) 1 calc R U P C 1
H90B H 0.812179 0.125160 0.430080 0.058 Uiso 0.730(4) 1 calc R U P C 1
H90C H 0.838340 0.168091 0.394629 0.058 Uiso 0.730(4) 1 calc R U P C 1
C91A C 0.7324(3) 0.06704(11) 0.35694(13) 0.0417(7) Uani 0.730(4) 1 d . U P C 1
H91A H 0.687075 0.057221 0.327941 0.062 Uiso 0.730(4) 1 calc R U P C 1
H91B H 0.702430 0.057568 0.388486 0.062 Uiso 0.730(4) 1 calc R U P C 1
H91C H 0.800182 0.052498 0.354875 0.062 Uiso 0.730(4) 1 calc R U P C 1
C89B C 0.6179(6) 0.1078(3) 0.3479(3) 0.0396(17) Uani 0.270(4) 1 d . U P C 2
H89D H 0.592380 0.095765 0.379519 0.059 Uiso 0.270(4) 1 calc R U P C 2
H89E H 0.605844 0.084766 0.320924 0.059 Uiso 0.270(4) 1 calc R U P C 2
H89F H 0.581363 0.136573 0.338457 0.059 Uiso 0.270(4) 1 calc R U P C 2
C90B C 0.7587(8) 0.1521(3) 0.3954(3) 0.0417(18) Uani 0.270(4) 1 d . U P C 2
H90D H 0.832268 0.159329 0.400569 0.063 Uiso 0.270(4) 1 calc R U P C 2
H90E H 0.733541 0.139669 0.426932 0.063 Uiso 0.270(4) 1 calc R U P C 2
H90F H 0.720543 0.180400 0.385862 0.063 Uiso 0.270(4) 1 calc R U P C 2
C91B C 0.7832(8) 0.0691(3) 0.3711(4) 0.0391(19) Uani 0.270(4) 1 d . U P C 2
H91D H 0.857811 0.070042 0.378998 0.059 Uiso 0.270(4) 1 calc R U P C 2
H91E H 0.767902 0.047725 0.342770 0.059 Uiso 0.270(4) 1 calc R U P C 2
H91F H 0.748668 0.058317 0.400896 0.059 Uiso 0.270(4) 1 calc R U P C 2
C92 C 0.0671(2) 0.41853(12) 0.07744(11) 0.0614(7) Uani 1 1 d . . . . .
H92A H 0.007574 0.398787 0.068113 0.092 Uiso 1 1 calc R U . . .
H92B H 0.083987 0.416122 0.113997 0.092 Uiso 1 1 calc R U . . .
H92C H 0.126292 0.408373 0.058994 0.092 Uiso 1 1 calc R U . . .
C93 C 0.04162(19) 0.46840(11) 0.06390(10) 0.0534(6) Uani 1 1 d . . . . .
H93A H 0.101737 0.488178 0.073892 0.064 Uiso 1 1 calc R U . . .
H93B H -0.016753 0.478722 0.083508 0.064 Uiso 1 1 calc R U . . .
C94 C 0.01321(18) 0.47531(10) 0.00713(9) 0.0492(6) Uani 1 1 d . . . . .
H94A H 0.071838 0.465089 -0.012350 0.059 Uiso 1 1 calc R U . . .
H94B H -0.046440 0.455246 -0.002811 0.059 Uiso 1 1 calc R U . . .
C1_1 C 1.2338(7) 0.3103(3) 0.4444(4) 0.111(3) Uani 0.5 1 d D U P . .
H1A_1 H 1.266841 0.296428 0.475126 0.133 Uiso 0.5 1 calc R U P . .
H1B_1 H 1.185766 0.287954 0.428031 0.133 Uiso 0.5 1 calc R U P . .
H1C_1 H 1.286563 0.318626 0.421045 0.133 Uiso 0.5 1 calc R U P . .
C2_1 C 1.1874(8) 0.3447(4) 0.4556(3) 0.115(3) Uani 0.5 1 d D U P . .
H2A_1 H 1.234082 0.368355 0.471562 0.138 Uiso 0.5 1 calc R U P . .
H2B_1 H 1.132312 0.337387 0.478616 0.138 Uiso 0.5 1 calc R U P . .
C3_1 C 1.1473(6) 0.3589(3) 0.4085(3) 0.106(2) Uani 0.5 1 d D U P . .
H3A_1 H 1.203109 0.360513 0.384695 0.128 Uiso 0.5 1 calc R U P . .
H3B_1 H 1.095706 0.336020 0.395152 0.128 Uiso 0.5 1 calc R U P . .
C4_1 C 1.1079(5) 0.3959(3) 0.4116(3) 0.088(2) Uani 0.5 1 d D U P . .
H4A_1 H 1.164498 0.417070 0.423177 0.106 Uiso 0.5 1 calc R U P . .
H4B_1 H 1.062873 0.393204 0.440317 0.106 Uiso 0.5 1 calc R U P . .
C5_1 C 1.0581(8) 0.4174(5) 0.3797(5) 0.153(4) Uani 0.5 1 d D U P . .
H5A_1 H 0.997759 0.396372 0.378089 0.184 Uiso 0.5 1 calc R U P . .
H5B_1 H 1.097470 0.407343 0.350777 0.184 Uiso 0.5 1 calc R U P . .
C6_1 C 1.0145(7) 0.4501(4) 0.3579(5) 0.136(4) Uani 0.5 1 d D U P . .
H6A_1 H 0.981109 0.439301 0.325758 0.163 Uiso 0.5 1 calc R U P . .
H6B_1 H 0.962334 0.462872 0.379261 0.163 Uiso 0.5 1 calc R U P . .
H6C_1 H 1.065042 0.474174 0.351128 0.163 Uiso 0.5 1 calc R U P . .

loop_
_atom_site_aniso_label
_atom_site_aniso_U_11
_atom_site_aniso_U_22
_atom_site_aniso_U_33
_atom_site_aniso_U_23
_atom_site_aniso_U_13
_atom_site_aniso_U_12
Si6 0.01566(17) 0.01853(19) 0.01413(17) 0.00187(13) -0.00151(13) -0.00121(13)
Si3 0.01683(18) 0.0196(2) 0.01526(17) 0.00245(14) 0.00086(13) -0.00125(14)
Si1 0.01735(17) 0.01750(19) 0.01418(17) 0.00081(13) 0.00067(13) -0.00071(14)
Si7 0.01732(17) 0.01711(19) 0.01455(17) 0.00174(13) -0.00071(13) 0.00006(14)
Si5 0.01685(17) 0.01571(19) 0.01514(17) 0.00012(13) -0.00090(13) 0.00124(13)
Si4 0.01696(17) 0.01599(19) 0.01352(17) 0.00101(13) -0.00162(13) -0.00010(13)
Si2 0.01945(18) 0.01637(19) 0.01518(17) 0.00059(14) -0.00150(14) -0.00238(14)
O1 0.0218(5) 0.0183(5) 0.0189(5) 0.0010(4) -0.0030(4) -0.0014(4)
N1 0.0206(6) 0.0192(6) 0.0205(6) 0.0011(5) 0.0019(5) 0.0018(5)
N2 0.0228(6) 0.0210(6) 0.0169(6) 0.0037(5) -0.0011(5) 0.0023(5)
C1 0.0194(6) 0.0187(7) 0.0141(6) 0.0008(5) -0.0024(5) 0.0011(5)
C2 0.0237(7) 0.0175(7) 0.0153(6) 0.0015(5) -0.0030(5) -0.0001(5)
C3 0.0281(7) 0.0228(8) 0.0156(6) 0.0020(5) -0.0007(5) 0.0030(6)
C4 0.0391(9) 0.0271(8) 0.0165(7) -0.0008(6) -0.0001(6) 0.0043(7)
C5 0.0413(10) 0.0301(9) 0.0176(7) -0.0026(6) -0.0071(6) -0.0002(7)
C6 0.0308(8) 0.0307(9) 0.0223(7) -0.0008(6) -0.0093(6) -0.0023(7)
C7 0.0240(7) 0.0205(7) 0.0196(7) 0.0009(5) -0.0050(5) -0.0016(5)
C8 0.0290(8) 0.0384(10) 0.0158(7) 0.0018(6) 0.0023(6) 0.0089(7)
C9 0.0288(9) 0.0575(13) 0.0277(9) 0.0136(8) 0.0018(7) -0.0048(8)
C10 0.0468(12) 0.0733(17) 0.0233(9) -0.0053(9) 0.0023(8) 0.0316(11)
C11 0.0485(12) 0.0631(15) 0.0204(8) -0.0108(9) -0.0075(8) -0.0008(10)
C12 0.079(2) 0.115(3) 0.0236(10) -0.0025(13) -0.0176(11) 0.0307(19)
C13 0.086(2) 0.081(2) 0.0527(15) -0.0380(15) 0.0031(14) -0.0267(17)
C14 0.0198(7) 0.0295(8) 0.0249(7) 0.0006(6) -0.0046(6) -0.0015(6)
C15 0.0260(8) 0.0404(11) 0.0390(10) 0.0049(8) -0.0055(7) 0.0034(7)
C16 0.0361(10) 0.0411(11) 0.0421(11) 0.0160(9) 0.0077(8) 0.0026(8)
C17 0.0254(7) 0.0180(7) 0.0194(7) 0.0007(5) -0.0035(5) -0.0032(5)
C18 0.0266(7) 0.0185(7) 0.0246(7) 0.0029(6) -0.0027(6) -0.0027(6)
C19 0.0318(8) 0.0250(8) 0.0338(9) 0.0038(7) -0.0034(7) -0.0099(7)
C20 0.0425(10) 0.0261(9) 0.0355(9) -0.0003(7) -0.0126(8) -0.0122(7)
C21 0.0539(12) 0.0308(10) 0.0227(8) -0.0025(7) -0.0082(8) -0.0139(8)
C22 0.0398(9) 0.0238(8) 0.0203(7) -0.0008(6) -0.0035(6) -0.0090(7)
C23 0.0335(8) 0.0237(8) 0.0228(7) 0.0037(6) 0.0024(6) -0.0077(6)
C24 0.0374(11) 0.094(2) 0.0443(12) -0.0158(13) 0.0150(10) -0.0081(12)
C25 0.142(3) 0.0318(12) 0.0303(11) 0.0100(9) -0.0178(14) -0.0076(15)
C26 0.0586(14) 0.0427(13) 0.0514(13) -0.0015(10) -0.0216(11) -0.0264(11)
C27A 0.056(4) 0.071(4) 0.093(7) -0.004(6) -0.037(5) -0.015(4)
C28A 0.083(5) 0.086(6) 0.042(5) -0.033(5) -0.008(4) -0.043(4)
C27B 0.085(5) 0.078(4) 0.096(6) 0.023(4) -0.065(4) -0.037(3)
C28B 0.116(6) 0.064(3) 0.025(3) -0.006(2) -0.012(3) -0.063(3)
C29 0.0605(13) 0.0344(10) 0.0187(7) -0.0056(7) 0.0056(8) -0.0186(9)
C30 0.0826(18) 0.0503(14) 0.0372(11) -0.0135(10) 0.0240(12) -0.0193(13)
C31 0.104(2) 0.0442(14) 0.0308(11) 0.0108(9) 0.0004(12) -0.0218(14)
C32 0.0285(8) 0.0244(8) 0.0178(6) -0.0015(6) -0.0016(6) 0.0090(6)
C33 0.0310(8) 0.0392(10) 0.0201(7) -0.0002(7) 0.0020(6) 0.0149(7)
C34 0.0451(11) 0.0576(14) 0.0257(8) -0.0040(8) 0.0038(8) 0.0311(10)
C35 0.0685(15) 0.0588(15) 0.0257(9) -0.0150(9) -0.0074(9) 0.0417(12)
C36 0.0595(13) 0.0401(11) 0.0287(9) -0.0162(8) -0.0156(9) 0.0242(10)
C37 0.0397(9) 0.0244(8) 0.0226(7) -0.0055(6) -0.0092(7) 0.0123(7)
C38 0.0231(7) 0.0453(11) 0.0250(8) 0.0027(7) 0.0064(6) 0.0095(7)
C39 0.0352(10) 0.0562(14) 0.0360(10) 0.0091(9) 0.0119(8) 0.0091(9)
C40 0.0270(9) 0.0558(14) 0.0401(10) 0.0062(9) 0.0019(8) 0.0128(8)
C41A 0.029(3) 0.036(3) 0.031(2) -0.0156(19) 0.0016(19) 0.005(2)
C42A 0.054(4) 0.049(4) 0.061(4) -0.025(3) -0.007(3) 0.025(3)
C43A 0.093(7) 0.059(4) 0.034(3) -0.016(3) 0.020(4) 0.006(4)
C41B 0.029(2) 0.033(2) 0.0369(19) -0.0129(15) 0.0102(16) 0.0023(16)
C42B 0.071(4) 0.035(2) 0.047(3) -0.0090(18) 0.007(3) 0.021(3)
C43B 0.074(4) 0.048(3) 0.028(2) -0.0092(19) 0.007(2) 0.015(3)
C44 0.0369(9) 0.0192(8) 0.0289(8) -0.0052(6) -0.0108(7) 0.0025(6)
C45 0.0594(13) 0.0213(9) 0.0414(11) -0.0017(7) -0.0170(9) -0.0030(8)
C46 0.0408(10) 0.0292(9) 0.0344(9) -0.0019(7) -0.0161(8) 0.0023(7)
C47 0.0204(6) 0.0166(7) 0.0187(6) 0.0011(5) -0.0029(5) -0.0012(5)
C48 0.0235(7) 0.0169(7) 0.0236(7) 0.0008(5) -0.0044(5) 0.0001(5)
C49 0.0295(8) 0.0186(7) 0.0297(8) 0.0062(6) -0.0076(6) 0.0006(6)
C50 0.0301(8) 0.0211(8) 0.0288(8) 0.0082(6) -0.0069(6) -0.0063(6)
C51 0.0235(7) 0.0238(8) 0.0290(8) 0.0071(6) -0.0040(6) -0.0055(6)
C52 0.0207(7) 0.0185(7) 0.0221(7) 0.0031(5) -0.0035(5) -0.0021(5)
C53 0.0236(7) 0.0216(8) 0.0263(7) 0.0028(6) -0.0039(6) 0.0041(6)
C54 0.0255(8) 0.0355(10) 0.0324(9) 0.0066(7) -0.0066(7) 0.0036(7)
C55 0.0380(9) 0.0242(9) 0.0399(10) -0.0022(7) -0.0017(8) 0.0102(7)
C56 0.0338(9) 0.0297(9) 0.0401(10) 0.0171(8) -0.0076(7) -0.0091(7)
C57 0.0494(12) 0.0481(13) 0.0386(11) 0.0202(9) -0.0016(9) -0.0130(10)
C58 0.0741(18) 0.0288(12) 0.0802(19) 0.0259(12) 0.0134(14) -0.0002(11)
C59 0.0189(7) 0.0222(8) 0.0308(8) 0.0083(6) 0.0004(6) -0.0013(5)
C60 0.0257(8) 0.0285(9) 0.0406(10) 0.0022(7) 0.0063(7) 0.0013(6)
C61 0.0216(7) 0.0356(10) 0.0383(9) 0.0124(8) -0.0068(7) -0.0049(7)
C62 0.0164(6) 0.0217(7) 0.0155(6) 0.0009(5) -0.0017(5) -0.0009(5)
C63 0.0175(6) 0.0335(9) 0.0176(7) 0.0023(6) -0.0003(5) -0.0040(6)
C64 0.0172(7) 0.0493(11) 0.0216(7) 0.0036(7) -0.0024(6) -0.0055(7)
C65 0.0211(7) 0.0447(10) 0.0180(7) 0.0026(7) -0.0043(6) -0.0031(7)
C66 0.0213(7) 0.0347(9) 0.0168(7) 0.0033(6) -0.0010(5) -0.0026(6)
C67 0.0176(6) 0.0220(7) 0.0160(6) 0.0017(5) -0.0007(5) -0.0013(5)
C68 0.0187(7) 0.0521(12) 0.0207(7) 0.0079(7) -0.0004(6) -0.0097(7)
C69 0.0190(8) 0.0861(18) 0.0285(9) 0.0053(10) 0.0026(7) -0.0083(9)
C70 0.0436(11) 0.0507(13) 0.0417(11) 0.0158(10) -0.0041(9) -0.0196(10)
C71 0.0233(8) 0.0659(14) 0.0198(8) 0.0065(8) -0.0064(6) -0.0051(8)
C72 0.0426(12) 0.103(2) 0.0327(11) 0.0100(12) -0.0087(9) 0.0235(13)
C73 0.0310(9) 0.0736(16) 0.0194(8) 0.0058(8) -0.0063(7) -0.0078(9)
C74 0.0174(6) 0.0269(8) 0.0161(6) 0.0024(5) -0.0003(5) -0.0040(5)
C75 0.0240(7) 0.0356(10) 0.0254(8) -0.0007(7) 0.0037(6) 0.0028(6)
C76 0.0305(8) 0.0304(9) 0.0246(8) 0.0057(6) 0.0023(6) -0.0082(7)
C77 0.0204(7) 0.0188(7) 0.0227(7) -0.0008(5) -0.0027(5) 0.0001(5)
C78 0.0260(7) 0.0273(8) 0.0238(7) 0.0002(6) 0.0064(6) 0.0028(6)
C79 0.0370(9) 0.0393(11) 0.0310(9) 0.0130(8) 0.0134(7) 0.0087(8)
C80 0.0632(14) 0.0528(14) 0.0307(10) -0.0157(9) 0.0123(9) -0.0150(11)
C81 0.0288(9) 0.0545(13) 0.0406(10) 0.0113(9) 0.0132(8) 0.0133(8)
C82 0.0298(8) 0.0221(8) 0.0247(7) 0.0022(6) 0.0004(6) 0.0063(6)
C83 0.0294(8) 0.0337(10) 0.0334(9) 0.0039(7) -0.0033(7) 0.0069(7)
C84 0.0364(10) 0.0542(14) 0.0431(11) 0.0102(10) -0.0026(8) 0.0193(9)
C85 0.0613(15) 0.0502(14) 0.0483(13) 0.0087(10) 0.0048(11) 0.0350(12)
C86 0.0860(19) 0.0243(10) 0.0546(14) -0.0020(9) 0.0031(13) 0.0190(11)
C87 0.0531(12) 0.0257(9) 0.0411(11) -0.0039(8) -0.0050(9) 0.0063(8)
C88 0.0335(8) 0.0256(8) 0.0185(7) 0.0067(6) 0.0000(6) 0.0004(6)
C89A 0.0384(14) 0.0480(17) 0.0302(12) 0.0151(11) 0.0115(10) 0.0066(12)
C90A 0.0453(16) 0.0498(17) 0.0198(11) 0.0037(10) -0.0076(10) -0.0115(13)
C91A 0.058(2) 0.0274(14) 0.0397(17) 0.0097(12) 0.0060(15) -0.0099(14)
C89B 0.035(3) 0.047(4) 0.038(3) 0.020(3) 0.009(3) -0.001(3)
C90B 0.062(4) 0.043(4) 0.020(3) 0.003(3) 0.005(3) -0.014(3)
C91B 0.045(4) 0.038(4) 0.036(4) 0.019(3) 0.012(3) 0.010(4)
C92 0.0389(12) 0.090(2) 0.0548(15) 0.0142(14) 0.0000(11) -0.0085(13)
C93 0.0366(11) 0.0779(19) 0.0458(12) 0.0005(12) 0.0028(9) -0.0079(11)
C94 0.0363(11) 0.0652(16) 0.0461(12) -0.0004(11) 0.0021(9) -0.0068(10)
C1_1 0.095(5) 0.100(5) 0.131(6) 0.004(5) -0.041(5) -0.032(4)
C2_1 0.110(6) 0.160(6) 0.075(4) -0.044(4) 0.008(4) -0.036(5)
C3_1 0.095(5) 0.149(5) 0.078(4) -0.036(4) 0.031(3) -0.073(4)
C4_1 0.040(3) 0.152(6) 0.075(4) 0.004(4) 0.023(3) -0.043(3)
C5_1 0.078(5) 0.204(8) 0.182(8) 0.059(7) 0.042(5) -0.017(5)
C6_1 0.073(5) 0.142(8) 0.186(10) -0.003(7) -0.057(6) -0.035(5)

loop_
_atom_type_symbol
_atom_type_description
_atom_type_scat_dispersion_real
_atom_type_scat_dispersion_imag
_atom_type_scat_source
C C 0.0033 0.0016 'International Tables Vol C Tables 4.2.6.8 and 6.1.1.4'
H H 0.0000 0.0000 'International Tables Vol C Tables 4.2.6.8 and 6.1.1.4'
N N 0.0061 0.0033 'International Tables Vol C Tables 4.2.6.8 and 6.1.1.4'
O O 0.0106 0.0060 'International Tables Vol C Tables 4.2.6.8 and 6.1.1.4'
Si Si 0.0817 0.0704 'International Tables Vol C Tables 4.2.6.8 and 6.1.1.4'

loop_
_geom_angle_atom_site_label_1
_geom_angle_atom_site_label_2
_geom_angle_atom_site_label_3
_geom_angle
_geom_angle_site_symmetry_1
_geom_angle_site_symmetry_3
_geom_angle_publ_flag
C62 Si6 Si3 133.12(5) . . ?
C62 Si6 Si1 121.85(5) . . ?
Si3 Si6 Si1 71.278(18) . . ?
C62 Si6 Si5 131.62(5) . . ?
Si3 Si6 Si5 88.584(19) . . ?
Si1 Si6 Si5 90.516(19) . . ?
Si6 Si3 Si2 102.06(2) . . ?
Si6 Si3 Si4 80.336(18) . . ?
Si2 Si3 Si4 85.154(19) . . ?
Si6 Si3 Si1 54.773(16) . . ?
Si2 Si3 Si1 54.849(16) . . ?
Si4 Si3 Si1 54.858(15) . . ?
Si6 Si1 Si2 101.17(2) . . ?
Si6 Si1 Si4 80.051(18) . . ?
Si2 Si1 Si4 85.242(19) . . ?
Si6 Si1 Si3 53.950(15) . . ?
Si2 Si1 Si3 54.649(16) . . ?
Si4 Si1 Si3 55.194(15) . . ?
O1 Si7 C1 118.22(6) . . ?
O1 Si7 N2 108.28(6) . . ?
C1 Si7 N2 121.27(6) . . ?
O1 Si7 N1 99.99(6) . . ?
C1 Si7 N1 128.25(7) . . ?
N2 Si7 N1 71.06(6) . . ?
O1 Si7 C77 105.81(6) . . ?
C1 Si7 C77 135.97(6) . . ?
N2 Si7 C77 35.83(6) . . ?
N1 Si7 C77 35.29(6) . . ?
C32 Si5 C47 104.55(7) . . ?
C32 Si5 Si4 110.52(5) . . ?
C47 Si5 Si4 130.87(5) . . ?
C32 Si5 Si6 125.54(6) . . ?
C47 Si5 Si6 108.16(5) . . ?
Si4 Si5 Si6 77.852(18) . . ?
C1 Si4 Si1 120.30(5) . . ?
C1 Si4 Si3 115.81(5) . . ?
Si1 Si4 Si3 69.948(17) . . ?
C1 Si4 Si5 146.02(5) . . ?
Si1 Si4 Si5 90.055(19) . . ?
Si3 Si4 Si5 87.368(19) . . ?
O1 Si2 C17 110.14(6) . . ?
O1 Si2 Si3 112.03(4) . . ?
C17 Si2 Si3 119.97(5) . . ?
O1 Si2 Si1 106.02(4) . . ?
C17 Si2 Si1 132.55(5) . . ?
Si3 Si2 Si1 70.502(18) . . ?
Si7 O1 Si2 134.83(7) . . ?
C77 N1 C78 130.72(14) . . ?
C77 N1 Si7 90.46(10) . . ?
C78 N1 Si7 137.20(11) . . ?
C77 N2 C88 130.08(13) . . ?
C77 N2 Si7 91.62(10) . . ?
C88 N2 Si7 138.30(11) . . ?
C2 C1 Si7 122.19(10) . . ?
C2 C1 Si4 125.70(11) . . ?
Si7 C1 Si4 111.49(8) . . ?
C7 C2 C3 117.60(13) . . ?
C7 C2 C1 120.79(14) . . ?
C3 C2 C1 121.58(13) . . ?
C4 C3 C2 119.61(15) . . ?
C4 C3 C8 117.81(15) . . ?
C2 C3 C8 122.58(13) . . ?
C5 C4 C3 122.92(16) . . ?
C5 C4 H4 118.5 . . ?
C3 C4 H4 118.5 . . ?
C4 C5 C6 117.32(15) . . ?
C4 C5 C11 119.86(18) . . ?
C6 C5 C11 122.78(17) . . ?
C5 C6 C7 122.29(16) . . ?
C5 C6 H6 118.9 . . ?
C7 C6 H6 118.9 . . ?
C6 C7 C2 119.96(15) . . ?
C6 C7 C14 119.10(14) . . ?
C2 C7 C14 120.80(13) . . ?
C9 C8 C3 113.30(15) . . ?
C9 C8 C10 109.63(18) . . ?
C3 C8 C10 113.45(16) . . ?
C9 C8 H8 106.7 . . ?
C3 C8 H8 106.7 . . ?
C10 C8 H8 106.7 . . ?
C8 C9 H9A 109.5 . . ?
C8 C9 H9B 109.5 . . ?
H9A C9 H9B 109.5 . . ?
C8 C9 H9C 109.5 . . ?
H9A C9 H9C 109.5 . . ?
H9B C9 H9C 109.5 . . ?
C8 C10 H10A 109.5 . . ?
C8 C10 H10B 109.5 . . ?
H10A C10 H10B 109.5 . . ?
C8 C10 H10C 109.5 . . ?
H10A C10 H10C 109.5 . . ?
H10B C10 H10C 109.5 . . ?
C12 C11 C13 114.0(3) . . ?
C12 C11 C5 112.1(2) . . ?
C13 C11 C5 110.4(2) . . ?
C12 C11 H11 106.6 . . ?
C13 C11 H11 106.6 . . ?
C5 C11 H11 106.6 . . ?
C11 C12 H12A 109.5 . . ?
C11 C12 H12B 109.5 . . ?
H12A C12 H12B 109.5 . . ?
C11 C12 H12C 109.5 . . ?
H12A C12 H12C 109.5 . . ?
H12B C12 H12C 109.5 . . ?
C11 C13 H13A 109.5 . . ?
C11 C13 H13B 109.5 . . ?
H13A C13 H13B 109.5 . . ?
C11 C13 H13C 109.5 . . ?
H13A C13 H13C 109.5 . . ?
H13B C13 H13C 109.5 . . ?
C16 C14 C7 109.49(15) . . ?
C16 C14 C15 110.40(15) . . ?
C7 C14 C15 114.63(14) . . ?
C16 C14 H14 107.3 . . ?
C7 C14 H14 107.3 . . ?
C15 C14 H14 107.3 . . ?
C14 C15 H15A 109.5 . . ?
C14 C15 H15B 109.5 . . ?
H15A C15 H15B 109.5 . . ?
C14 C15 H15C 109.5 . . ?
H15A C15 H15C 109.5 . . ?
H15B C15 H15C 109.5 . . ?
C14 C16 H16A 109.5 . . ?
C14 C16 H16B 109.5 . . ?
H16A C16 H16B 109.5 . . ?
C14 C16 H16C 109.5 . . ?
H16A C16 H16C 109.5 . . ?
H16B C16 H16C 109.5 . . ?
C18 C17 C22 118.92(14) . . ?
C18 C17 Si2 117.30(12) . . ?
C22 C17 Si2 122.98(12) . . ?
C19 C18 C17 119.73(15) . . ?
C19 C18 C23 118.24(15) . . ?
C17 C18 C23 122.02(14) . . ?
C20 C19 C18 121.72(17) . . ?
C20 C19 H19 119.1 . . ?
C18 C19 H19 119.1 . . ?
C21 C20 C19 118.12(16) . . ?
C21 C20 C26 122.79(19) . . ?
C19 C20 C26 118.99(19) . . ?
C20 C21 C22 122.25(17) . . ?
C20 C21 H21 118.9 . . ?
C22 C21 H21 118.9 . . ?
C21 C22 C17 119.20(16) . . ?
C21 C22 C29 118.63(16) . . ?
C17 C22 C29 122.14(15) . . ?
C18 C23 C25 111.04(16) . . ?
C18 C23 C24 112.15(16) . . ?
C25 C23 C24 112.5(2) . . ?
C18 C23 H23 106.9 . . ?
C25 C23 H23 106.9 . . ?
C24 C23 H23 106.9 . . ?
C23 C24 H24A 109.5 . . ?
C23 C24 H24B 109.5 . . ?
H24A C24 H24B 109.5 . . ?
C23 C24 H24C 109.5 . . ?
H24A C24 H24C 109.5 . . ?
H24B C24 H24C 109.5 . . ?
C23 C25 H25A 109.5 . . ?
C23 C25 H25B 109.5 . . ?
H25A C25 H25B 109.5 . . ?
C23 C25 H25C 109.5 . . ?
H25A C25 H25C 109.5 . . ?
H25B C25 H25C 109.5 . . ?
C20 C26 C28A 117.0(6) . . ?
C20 C26 C27B 109.7(4) . . ?
C20 C26 C28B 109.8(4) . . ?
C27B C26 C28B 109.2(5) . . ?
C20 C26 C27A 108.1(5) . . ?
C28A C26 C27A 113.5(6) . . ?
C20 C26 H26A 105.8 . . ?
C28A C26 H26A 105.8 . . ?
C27A C26 H26A 105.8 . . ?
C20 C26 H26B 109.4 . . ?
C27B C26 H26B 109.4 . . ?
C28B C26 H26B 109.4 . . ?
C26 C27A H27A 109.5 . . ?
C26 C27A H27B 109.5 . . ?
H27A C27A H27B 109.5 . . ?
C26 C27A H27C 109.5 . . ?
H27A C27A H27C 109.5 . . ?
H27B C27A H27C 109.5 . . ?
C26 C28A H28A 109.5 . . ?
C26 C28A H28B 109.5 . . ?
H28A C28A H28B 109.5 . . ?
C26 C28A H28C 109.5 . . ?
H28A C28A H28C 109.5 . . ?
H28B C28A H28C 109.5 . . ?
C26 C27B H27D 109.5 . . ?
C26 C27B H27E 109.5 . . ?
H27D C27B H27E 109.5 . . ?
C26 C27B H27F 109.5 . . ?
H27D C27B H27F 109.5 . . ?
H27E C27B H27F 109.5 . . ?
C26 C28B H28D 109.5 . . ?
C26 C28B H28E 109.5 . . ?
H28D C28B H28E 109.5 . . ?
C26 C28B H28F 109.5 . . ?
H28D C28B H28F 109.5 . . ?
H28E C28B H28F 109.5 . . ?
C31 C29 C22 110.7(2) . . ?
C31 C29 C30 110.61(19) . . ?
C22 C29 C30 112.91(17) . . ?
C31 C29 H29 107.4 . . ?
C22 C29 H29 107.4 . . ?
C30 C29 H29 107.4 . . ?
C29 C30 H30A 109.5 . . ?
C29 C30 H30B 109.5 . . ?
H30A C30 H30B 109.5 . . ?
C29 C30 H30C 109.5 . . ?
H30A C30 H30C 109.5 . . ?
H30B C30 H30C 109.5 . . ?
C29 C31 H31A 109.5 . . ?
C29 C31 H31B 109.5 . . ?
H31A C31 H31B 109.5 . . ?
C29 C31 H31C 109.5 . . ?
H31A C31 H31C 109.5 . . ?
H31B C31 H31C 109.5 . . ?
C37 C32 C33 117.67(15) . . ?
C37 C32 Si5 115.96(13) . . ?
C33 C32 Si5 126.22(13) . . ?
C34 C33 C32 119.51(19) . . ?
C34 C33 C38 116.53(17) . . ?
C32 C33 C38 123.95(15) . . ?
C35 C34 C33 122.7(2) . . ?
C35 C34 H34 118.6 . . ?
C33 C34 H34 118.6 . . ?
C36 C35 C34 117.73(18) . . ?
C36 C35 C41B 130.2(3) . . ?
C34 C35 C41B 112.0(3) . . ?
C36 C35 C41A 109.0(3) . . ?
C34 C35 C41A 132.6(3) . . ?
C35 C36 C37 122.3(2) . . ?
C35 C36 H36 118.9 . . ?
C37 C36 H36 118.9 . . ?
C36 C37 C32 119.95(18) . . ?
C36 C37 C44 116.63(17) . . ?
C32 C37 C44 123.41(15) . . ?
C33 C38 C39 111.40(16) . . ?
C33 C38 C40 113.29(17) . . ?
C39 C38 C40 109.26(16) . . ?
C33 C38 H38 107.5 . . ?
C39 C38 H38 107.5 . . ?
C40 C38 H38 107.5 . . ?
C38 C39 H39A 109.5 . . ?
C38 C39 H39B 109.5 . . ?
H39A C39 H39B 109.5 . . ?
C38 C39 H39C 109.5 . . ?
H39A C39 H39C 109.5 . . ?
H39B C39 H39C 109.5 . . ?
C38 C40 H40A 109.5 . . ?
C38 C40 H40B 109.5 . . ?
H40A C40 H40B 109.5 . . ?
C38 C40 H40C 109.5 . . ?
H40A C40 H40C 109.5 . . ?
H40B C40 H40C 109.5 . . ?
C43A C41A C42A 110.0(9) . . ?
C43A C41A C35 102.1(5) . . ?
C42A C41A C35 110.9(4) . . ?
C43A C41A H41A 111.2 . . ?
C42A C41A H41A 111.2 . . ?
C35 C41A H41A 111.2 . . ?
C41A C42A H42A 109.5 . . ?
C41A C42A H42B 109.5 . . ?
H42A C42A H42B 109.5 . . ?
C41A C42A H42C 109.5 . . ?
H42A C42A H42C 109.5 . . ?
H42B C42A H42C 109.5 . . ?
C41A C43A H43A 109.5 . . ?
C41A C43A H43B 109.5 . . ?
H43A C43A H43B 109.5 . . ?
C41A C43A H43C 109.5 . . ?
H43A C43A H43C 109.5 . . ?
H43B C43A H43C 109.5 . . ?
C43B C41B C42B 111.6(6) . . ?
C43B C41B C35 111.3(4) . . ?
C42B C41B C35 103.6(4) . . ?
C43B C41B H41B 110.0 . . ?
C42B C41B H41B 110.0 . . ?
C35 C41B H41B 110.0 . . ?
C41B C42B H42D 109.5 . . ?
C41B C42B H42E 109.5 . . ?
H42D C42B H42E 109.5 . . ?
C41B C42B H42F 109.5 . . ?
H42D C42B H42F 109.5 . . ?
H42E C42B H42F 109.5 . . ?
C41B C43B H43D 109.5 . . ?
C41B C43B H43E 109.5 . . ?
H43D C43B H43E 109.5 . . ?
C41B C43B H43F 109.5 . . ?
H43D C43B H43F 109.5 . . ?
H43E C43B H43F 109.5 . . ?
C37 C44 C45 111.15(16) . . ?
C37 C44 C46 111.81(16) . . ?
C45 C44 C46 110.11(15) . . ?
C37 C44 H44 107.9 . . ?
C45 C44 H44 107.9 . . ?
C46 C44 H44 107.9 . . ?
C44 C45 H45A 109.5 . . ?
C44 C45 H45B 109.5 . . ?
H45A C45 H45B 109.5 . . ?
C44 C45 H45C 109.5 . . ?
H45A C45 H45C 109.5 . . ?
H45B C45 H45C 109.5 . . ?
C44 C46 H46A 109.5 . . ?
C44 C46 H46B 109.5 . . ?
H46A C46 H46B 109.5 . . ?
C44 C46 H46C 109.5 . . ?
H46A C46 H46C 109.5 . . ?
H46B C46 H46C 109.5 . . ?
C52 C47 C48 117.28(14) . . ?
C52 C47 Si5 125.83(11) . . ?
C48 C47 Si5 116.88(11) . . ?
C49 C48 C47 120.56(15) . . ?
C49 C48 C53 115.73(14) . . ?
C47 C48 C53 123.70(14) . . ?
C50 C49 C48 122.29(15) . . ?
C50 C49 H49 118.9 . . ?
C48 C49 H49 118.9 . . ?
C49 C50 C51 117.36(15) . . ?
C49 C50 C56 122.41(16) . . ?
C51 C50 C56 120.10(16) . . ?
C50 C51 C52 122.48(16) . . ?
C50 C51 H51 118.8 . . ?
C52 C51 H51 118.8 . . ?
C51 C52 C47 119.96(14) . . ?
C51 C52 C59 116.78(14) . . ?
C47 C52 C59 123.24(13) . . ?
C48 C53 C55 110.10(14) . . ?
C48 C53 C54 112.48(14) . . ?
C55 C53 C54 110.42(14) . . ?
C48 C53 H53 107.9 . . ?
C55 C53 H53 107.9 . . ?
C54 C53 H53 107.9 . . ?
C53 C54 H54A 109.5 . . ?
C53 C54 H54B 109.5 . . ?
H54A C54 H54B 109.5 . . ?
C53 C54 H54C 109.5 . . ?
H54A C54 H54C 109.5 . . ?
H54B C54 H54C 109.5 . . ?
C53 C55 H55A 109.5 . . ?
C53 C55 H55B 109.5 . . ?
H55A C55 H55B 109.5 . . ?
C53 C55 H55C 109.5 . . ?
H55A C55 H55C 109.5 . . ?
H55B C55 H55C 109.5 . . ?
C58 C56 C50 114.00(18) . . ?
C58 C56 C57 109.99(19) . . ?
C50 C56 C57 109.55(16) . . ?
C58 C56 H56 107.7 . . ?
C50 C56 H56 107.7 . . ?
C57 C56 H56 107.7 . . ?
C56 C57 H57A 109.5 . . ?
C56 C57 H57B 109.5 . . ?
H57A C57 H57B 109.5 . . ?
C56 C57 H57C 109.5 . . ?
H57A C57 H57C 109.5 . . ?
H57B C57 H57C 109.5 . . ?
C56 C58 H58A 109.5 . . ?
C56 C58 H58B 109.5 . . ?
H58A C58 H58B 109.5 . . ?
C56 C58 H58C 109.5 . . ?
H58A C58 H58C 109.5 . . ?
H58B C58 H58C 109.5 . . ?
C52 C59 C60 110.62(14) . . ?
C52 C59 C61 112.28(14) . . ?
C60 C59 C61 110.25(14) . . ?
C52 C59 H59 107.8 . . ?
C60 C59 H59 107.8 . . ?
C61 C59 H59 107.8 . . ?
C59 C60 H60A 109.5 . . ?
C59 C60 H60B 109.5 . . ?
H60A C60 H60B 109.5 . . ?
C59 C60 H60C 109.5 . . ?
H60A C60 H60C 109.5 . . ?
H60B C60 H60C 109.5 . . ?
C59 C61 H61A 109.5 . . ?
C59 C61 H61B 109.5 . . ?
H61A C61 H61B 109.5 . . ?
C59 C61 H61C 109.5 . . ?
H61A C61 H61C 109.5 . . ?
H61B C61 H61C 109.5 . . ?
C67 C62 C63 118.56(13) . . ?
C67 C62 Si6 119.18(10) . . ?
C63 C62 Si6 122.24(11) . . ?
C64 C63 C62 119.55(14) . . ?
C64 C63 C68 118.24(14) . . ?
C62 C63 C68 122.12(13) . . ?
C65 C64 C63 122.19(15) . . ?
C65 C64 H64 118.9 . . ?
C63 C64 H64 118.9 . . ?
C66 C65 C64 118.07(14) . . ?
C66 C65 C71 122.96(15) . . ?
C64 C65 C71 118.97(15) . . ?
C65 C66 C67 121.92(15) . . ?
C65 C66 H66 119.0 . . ?
C67 C66 H66 119.0 . . ?
C66 C67 C62 119.70(13) . . ?
C66 C67 C74 117.34(13) . . ?
C62 C67 C74 122.90(12) . . ?
C63 C68 C70 110.15(16) . . ?
C63 C68 C69 113.37(16) . . ?
C70 C68 C69 110.94(17) . . ?
C63 C68 H68 107.4 . . ?
C70 C68 H68 107.4 . . ?
C69 C68 H68 107.4 . . ?
C68 C69 H69A 109.5 . . ?
C68 C69 H69B 109.5 . . ?
H69A C69 H69B 109.5 . . ?
C68 C69 H69C 109.5 . . ?
H69A C69 H69C 109.5 . . ?
H69B C69 H69C 109.5 . . ?
C68 C70 H70A 109.5 . . ?
C68 C70 H70B 109.5 . . ?
H70A C70 H70B 109.5 . . ?
C68 C70 H70C 109.5 . . ?
H70A C70 H70C 109.5 . . ?
H70B C70 H70C 109.5 . . ?
C73 C71 C65 113.90(15) . . ?
C73 C71 C72 109.74(19) . . ?
C65 C71 C72 110.32(17) . . ?
C73 C71 H71 107.5 . . ?
C65 C71 H71 107.5 . . ?
C72 C71 H71 107.5 . . ?
C71 C72 H72A 109.5 . . ?
C71 C72 H72B 109.5 . . ?
H72A C72 H72B 109.5 . . ?
C71 C72 H72C 109.5 . . ?
H72A C72 H72C 109.5 . . ?
H72B C72 H72C 109.5 . . ?
C71 C73 H73A 109.5 . . ?
C71 C73 H73B 109.5 . . ?
H73A C73 H73B 109.5 . . ?
C71 C73 H73C 109.5 . . ?
H73A C73 H73C 109.5 . . ?
H73B C73 H73C 109.5 . . ?
C67 C74 C76 113.51(13) . . ?
C67 C74 C75 110.20(13) . . ?
C76 C74 C75 109.79(13) . . ?
C67 C74 H74 107.7 . . ?
C76 C74 H74 107.7 . . ?
C75 C74 H74 107.7 . . ?
C74 C75 H75A 109.5 . . ?
C74 C75 H75B 109.5 . . ?
H75A C75 H75B 109.5 . . ?
C74 C75 H75C 109.5 . . ?
H75A C75 H75C 109.5 . . ?
H75B C75 H75C 109.5 . . ?
C74 C76 H76A 109.5 . . ?
C74 C76 H76B 109.5 . . ?
H76A C76 H76B 109.5 . . ?
C74 C76 H76C 109.5 . . ?
H76A C76 H76C 109.5 . . ?
H76B C76 H76C 109.5 . . ?
N1 C77 N2 106.69(13) . . ?
N1 C77 C82 127.12(14) . . ?
N2 C77 C82 126.19(14) . . ?
N1 C77 Si7 54.25(8) . . ?
N2 C77 Si7 52.55(7) . . ?
C82 C77 Si7 176.77(12) . . ?
N1 C78 C79 105.84(14) . . ?
N1 C78 C81 112.78(14) . . ?
C79 C78 C81 108.62(16) . . ?
N1 C78 C80 108.74(15) . . ?
C79 C78 C80 110.07(17) . . ?
C81 C78 C80 110.67(18) . . ?
C78 C79 H79A 109.5 . . ?
C78 C79 H79B 109.5 . . ?
H79A C79 H79B 109.5 . . ?
C78 C79 H79C 109.5 . . ?
H79A C79 H79C 109.5 . . ?
H79B C79 H79C 109.5 . . ?
C78 C80 H80A 109.5 . . ?
C78 C80 H80B 109.5 . . ?
H80A C80 H80B 109.5 . . ?
C78 C80 H80C 109.5 . . ?
H80A C80 H80C 109.5 . . ?
H80B C80 H80C 109.5 . . ?
C78 C81 H81A 109.5 . . ?
C78 C81 H81B 109.5 . . ?
H81A C81 H81B 109.5 . . ?
C78 C81 H81C 109.5 . . ?
H81A C81 H81C 109.5 . . ?
H81B C81 H81C 109.5 . . ?
C83 C82 C87 119.69(17) . . ?
C83 C82 C77 120.05(16) . . ?
C87 C82 C77 120.26(16) . . ?
C82 C83 C84 120.2(2) . . ?
C82 C83 H83 119.9 . . ?
C84 C83 H83 119.9 . . ?
C85 C84 C83 120.2(2) . . ?
C85 C84 H84 119.9 . . ?
C83 C84 H84 119.9 . . ?
C84 C85 C86 120.0(2) . . ?
C84 C85 H85 120.0 . . ?
C86 C85 H85 120.0 . . ?
C85 C86 C87 120.7(2) . . ?
C85 C86 H86 119.7 . . ?
C87 C86 H86 119.7 . . ?
C82 C87 C86 119.2(2) . . ?
C82 C87 H87 120.4 . . ?
C86 C87 H87 120.4 . . ?
C90B C88 N2 113.9(3) . . ?
N2 C88 C91A 111.61(18) . . ?
N2 C88 C89A 106.10(15) . . ?
C91A C88 C89A 112.1(2) . . ?
C90B C88 C91B 114.2(5) . . ?
N2 C88 C91B 116.2(3) . . ?
N2 C88 C90A 108.63(16) . . ?
C91A C88 C90A 110.4(2) . . ?
C89A C88 C90A 107.7(2) . . ?
C90B C88 C89B 108.1(5) . . ?
N2 C88 C89B 102.5(3) . . ?
C91B C88 C89B 99.7(5) . . ?
C88 C89A H89A 109.5 . . ?
C88 C89A H89B 109.5 . . ?
H89A C89A H89B 109.5 . . ?
C88 C89A H89C 109.5 . . ?
H89A C89A H89C 109.5 . . ?
H89B C89A H89C 109.5 . . ?
C88 C90A H90A 109.5 . . ?
C88 C90A H90B 109.5 . . ?
H90A C90A H90B 109.5 . . ?
C88 C90A H90C 109.5 . . ?
H90A C90A H90C 109.5 . . ?
H90B C90A H90C 109.5 . . ?
C88 C91A H91A 109.5 . . ?
C88 C91A H91B 109.5 . . ?
H91A C91A H91B 109.5 . . ?
C88 C91A H91C 109.5 . . ?
H91A C91A H91C 109.5 . . ?
H91B C91A H91C 109.5 . . ?
C88 C89B H89D 109.5 . . ?
C88 C89B H89E 109.5 . . ?
H89D C89B H89E 109.5 . . ?
C88 C89B H89F 109.5 . . ?
H89D C89B H89F 109.5 . . ?
H89E C89B H89F 109.5 . . ?
C88 C90B H90D 109.5 . . ?
C88 C90B H90E 109.5 . . ?
H90D C90B H90E 109.5 . . ?
C88 C90B H90F 109.5 . . ?
H90D C90B H90F 109.5 . . ?
H90E C90B H90F 109.5 . . ?
C88 C91B H91D 109.5 . . ?
C88 C91B H91E 109.5 . . ?
H91D C91B H91E 109.5 . . ?
C88 C91B H91F 109.5 . . ?
H91D C91B H91F 109.5 . . ?
H91E C91B H91F 109.5 . . ?
C93 C92 H92A 109.5 . . ?
C93 C92 H92B 109.5 . . ?
H92A C92 H92B 109.5 . . ?
C93 C92 H92C 109.5 . . ?
H92A C92 H92C 109.5 . . ?
H92B C92 H92C 109.5 . . ?
C92 C93 C94 113.0(2) . . ?
C92 C93 H93A 109.0 . . ?
C94 C93 H93A 109.0 . . ?
C92 C93 H93B 109.0 . . ?
C94 C93 H93B 109.0 . . ?
H93A C93 H93B 107.8 . . ?
C94 C94 C93 113.9(3) 3_565 . ?
C94 C94 H94A 108.8 3_565 . ?
C93 C94 H94A 108.8 . . ?
C94 C94 H94B 108.8 3_565 . ?
C93 C94 H94B 108.8 . . ?
H94A C94 H94B 107.7 . . ?
C2_1 C1_1 C3_1 42.7(5) . . ?
C2_1 C1_1 H1A_1 109.5 . . ?
C3_1 C1_1 H1A_1 152.2 . . ?
C2_1 C1_1 H1B_1 109.5 . . ?
C3_1 C1_1 H1B_1 85.7 . . ?
H1A_1 C1_1 H1B_1 109.5 . . ?
C2_1 C1_1 H1C_1 109.5 . . ?
C3_1 C1_1 H1C_1 85.7 . . ?
H1A_1 C1_1 H1C_1 109.5 . . ?
H1B_1 C1_1 H1C_1 109.5 . . ?
C1_1 C2_1 C3_1 101.0(8) . . ?
C1_1 C2_1 H2A_1 111.6 . . ?
C3_1 C2_1 H2A_1 111.6 . . ?
C1_1 C2_1 H2B_1 111.6 . . ?
C3_1 C2_1 H2B_1 111.6 . . ?
H2A_1 C2_1 H2B_1 109.4 . . ?
C4_1 C3_1 C2_1 110.3(9) . . ?
C4_1 C3_1 C1_1 146.0(8) . . ?
C2_1 C3_1 C1_1 36.3(5) . . ?
C4_1 C3_1 H3A_1 109.6 . . ?
C2_1 C3_1 H3A_1 109.6 . . ?
C1_1 C3_1 H3A_1 85.5 . . ?
C4_1 C3_1 H3B_1 109.6 . . ?
C2_1 C3_1 H3B_1 109.6 . . ?
C1_1 C3_1 H3B_1 93.1 . . ?
H3A_1 C3_1 H3B_1 108.1 . . ?
C3_1 C4_1 C5_1 129.2(12) . . ?
C3_1 C4_1 H4A_1 105.0 . . ?
C5_1 C4_1 H4A_1 105.0 . . ?
C3_1 C4_1 H4B_1 105.0 . . ?
C5_1 C4_1 H4B_1 105.0 . . ?
H4A_1 C4_1 H4B_1 105.8 . . ?
C4_1 C5_1 C6_1 160.1(17) . . ?
C4_1 C5_1 H5A_1 96.1 . . ?
C6_1 C5_1 H5A_1 96.1 . . ?
C4_1 C5_1 H5B_1 96.1 . . ?
C6_1 C5_1 H5B_1 96.1 . . ?
H5A_1 C5_1 H5B_1 103.4 . . ?
C5_1 C6_1 H6A_1 109.5 . . ?
C5_1 C6_1 H6B_1 109.5 . . ?
H6A_1 C6_1 H6B_1 109.5 . . ?
C5_1 C6_1 H6C_1 109.5 . . ?
H6A_1 C6_1 H6C_1 109.5 . . ?
H6B_1 C6_1 H6C_1 109.5 . . ?

loop_
_geom_bond_atom_site_label_1
_geom_bond_atom_site_label_2
_geom_bond_distance
_geom_bond_site_symmetry_2
_geom_bond_publ_flag
Si6 C62 1.8929(14) . ?
Si6 Si3 2.3021(6) . ?
Si6 Si1 2.3260(6) . ?
Si6 Si5 2.3930(6) . ?
Si3 Si2 2.3333(6) . ?
Si3 Si4 2.3571(6) . ?
Si3 Si1 2.6967(6) . ?
Si1 Si2 2.3391(6) . ?
Si1 Si4 2.3475(5) . ?
Si7 O1 1.6424(11) . ?
Si7 C1 1.7555(15) . ?
Si7 N2 1.8270(13) . ?
Si7 N1 1.8671(14) . ?
Si7 C77 2.3004(16) . ?
Si5 C32 1.9233(16) . ?
Si5 C47 1.9241(15) . ?
Si5 Si4 2.3907(6) . ?
Si4 C1 1.8386(14) . ?
Si2 O1 1.6636(11) . ?
Si2 C17 1.8752(16) . ?
N1 C77 1.329(2) . ?
N1 C78 1.484(2) . ?
N2 C77 1.347(2) . ?
N2 C88 1.488(2) . ?
C1 C2 1.5009(19) . ?
C2 C7 1.420(2) . ?
C2 C3 1.422(2) . ?
C3 C4 1.396(2) . ?
C3 C8 1.527(2) . ?
C4 C5 1.383(3) . ?
C4 H4 0.9500 . ?
C5 C6 1.389(3) . ?
C5 C11 1.519(2) . ?
C6 C7 1.400(2) . ?
C6 H6 0.9500 . ?
C7 C14 1.520(2) . ?
C8 C9 1.524(3) . ?
C8 C10 1.533(3) . ?
C8 H8 1.0000 . ?
C9 H9A 0.9800 . ?
C9 H9B 0.9800 . ?
C9 H9C 0.9800 . ?
C10 H10A 0.9800 . ?
C10 H10B 0.9800 . ?
C10 H10C 0.9800 . ?
C11 C12 1.516(4) . ?
C11 C13 1.519(4) . ?
C11 H11 1.0000 . ?
C12 H12A 0.9800 . ?
C12 H12B 0.9800 . ?
C12 H12C 0.9800 . ?
C13 H13A 0.9800 . ?
C13 H13B 0.9800 . ?
C13 H13C 0.9800 . ?
C14 C16 1.513(3) . ?
C14 C15 1.525(2) . ?
C14 H14 1.0000 . ?
C15 H15A 0.9800 . ?
C15 H15B 0.9800 . ?
C15 H15C 0.9800 . ?
C16 H16A 0.9800 . ?
C16 H16B 0.9800 . ?
C16 H16C 0.9800 . ?
C17 C18 1.412(2) . ?
C17 C22 1.414(2) . ?
C18 C19 1.394(2) . ?
C18 C23 1.523(2) . ?
C19 C20 1.392(3) . ?
C19 H19 0.9500 . ?
C20 C21 1.384(3) . ?
C20 C26 1.521(3) . ?
C21 C22 1.397(2) . ?
C21 H21 0.9500 . ?
C22 C29 1.521(3) . ?
C23 C25 1.524(3) . ?
C23 C24 1.529(3) . ?
C23 H23 1.0000 . ?
C24 H24A 0.9800 . ?
C24 H24B 0.9800 . ?
C24 H24C 0.9800 . ?
C25 H25A 0.9800 . ?
C25 H25B 0.9800 . ?
C25 H25C 0.9800 . ?
C26 C28A 1.524(6) . ?
C26 C27B 1.537(5) . ?
C26 C28B 1.554(6) . ?
C26 C27A 1.558(7) . ?
C26 H26A 1.0000 . ?
C26 H26B 1.0000 . ?
C27A H27A 0.9800 . ?
C27A H27B 0.9800 . ?
C27A H27C 0.9800 . ?
C28A H28A 0.9800 . ?
C28A H28B 0.9800 . ?
C28A H28C 0.9800 . ?
C27B H27D 0.9800 . ?
C27B H27E 0.9800 . ?
C27B H27F 0.9800 . ?
C28B H28D 0.9800 . ?
C28B H28E 0.9800 . ?
C28B H28F 0.9800 . ?
C29 C31 1.519(3) . ?
C29 C30 1.534(3) . ?
C29 H29 1.0000 . ?
C30 H30A 0.9800 . ?
C30 H30B 0.9800 . ?
C30 H30C 0.9800 . ?
C31 H31A 0.9800 . ?
C31 H31B 0.9800 . ?
C31 H31C 0.9800 . ?
C32 C37 1.418(2) . ?
C32 C33 1.420(2) . ?
C33 C34 1.397(2) . ?
C33 C38 1.521(3) . ?
C34 C35 1.380(4) . ?
C34 H34 0.9500 . ?
C35 C36 1.378(4) . ?
C35 C41B 1.539(4) . ?
C35 C41A 1.563(5) . ?
C36 C37 1.399(2) . ?
C36 H36 0.9500 . ?
C37 C44 1.524(3) . ?
C38 C39 1.529(3) . ?
C38 C40 1.541(3) . ?
C38 H38 1.0000 . ?
C39 H39A 0.9800 . ?
C39 H39B 0.9800 . ?
C39 H39C 0.9800 . ?
C40 H40A 0.9800 . ?
C40 H40B 0.9800 . ?
C40 H40C 0.9800 . ?
C41A C43A 1.518(6) . ?
C41A C42A 1.523(6) . ?
C41A H41A 1.0000 . ?
C42A H42A 0.9800 . ?
C42A H42B 0.9800 . ?
C42A H42C 0.9800 . ?
C43A H43A 0.9800 . ?
C43A H43B 0.9800 . ?
C43A H43C 0.9800 . ?
C41B C43B 1.517(5) . ?
C41B C42B 1.530(5) . ?
C41B H41B 1.0000 . ?
C42B H42D 0.9800 . ?
C42B H42E 0.9800 . ?
C42B H42F 0.9800 . ?
C43B H43D 0.9800 . ?
C43B H43E 0.9800 . ?
C43B H43F 0.9800 . ?
C44 C45 1.534(3) . ?
C44 C46 1.535(2) . ?
C44 H44 1.0000 . ?
C45 H45A 0.9800 . ?
C45 H45B 0.9800 . ?
C45 H45C 0.9800 . ?
C46 H46A 0.9800 . ?
C46 H46B 0.9800 . ?
C46 H46C 0.9800 . ?
C47 C52 1.418(2) . ?
C47 C48 1.421(2) . ?
C48 C49 1.394(2) . ?
C48 C53 1.523(2) . ?
C49 C50 1.384(2) . ?
C49 H49 0.9500 . ?
C50 C51 1.393(2) . ?
C50 C56 1.522(2) . ?
C51 C52 1.400(2) . ?
C51 H51 0.9500 . ?
C52 C59 1.522(2) . ?
C53 C55 1.531(2) . ?
C53 C54 1.536(2) . ?
C53 H53 1.0000 . ?
C54 H54A 0.9800 . ?
C54 H54B 0.9800 . ?
C54 H54C 0.9800 . ?
C55 H55A 0.9800 . ?
C55 H55B 0.9800 . ?
C55 H55C 0.9800 . ?
C56 C58 1.517(3) . ?
C56 C57 1.535(3) . ?
C56 H56 1.0000 . ?
C57 H57A 0.9800 . ?
C57 H57B 0.9800 . ?
C57 H57C 0.9800 . ?
C58 H58A 0.9800 . ?
C58 H58B 0.9800 . ?
C58 H58C 0.9800 . ?
C59 C60 1.533(3) . ?
C59 C61 1.540(2) . ?
C59 H59 1.0000 . ?
C60 H60A 0.9800 . ?
C60 H60B 0.9800 . ?
C60 H60C 0.9800 . ?
C61 H61A 0.9800 . ?
C61 H61B 0.9800 . ?
C61 H61C 0.9800 . ?
C62 C67 1.415(2) . ?
C62 C63 1.418(2) . ?
C63 C64 1.392(2) . ?
C63 C68 1.521(2) . ?
C64 C65 1.392(2) . ?
C64 H64 0.9500 . ?
C65 C66 1.386(2) . ?
C65 C71 1.522(2) . ?
C66 C67 1.399(2) . ?
C66 H66 0.9500 . ?
C67 C74 1.519(2) . ?
C68 C70 1.524(3) . ?
C68 C69 1.535(3) . ?
C68 H68 1.0000 . ?
C69 H69A 0.9800 . ?
C69 H69B 0.9800 . ?
C69 H69C 0.9800 . ?
C70 H70A 0.9800 . ?
C70 H70B 0.9800 . ?
C70 H70C 0.9800 . ?
C71 C73 1.518(3) . ?
C71 C72 1.522(4) . ?
C71 H71 1.0000 . ?
C72 H72A 0.9800 . ?
C72 H72B 0.9800 . ?
C72 H72C 0.9800 . ?
C73 H73A 0.9800 . ?
C73 H73B 0.9800 . ?
C73 H73C 0.9800 . ?
C74 C76 1.531(2) . ?
C74 C75 1.532(2) . ?
C74 H74 1.0000 . ?
C75 H75A 0.9800 . ?
C75 H75B 0.9800 . ?
C75 H75C 0.9800 . ?
C76 H76A 0.9800 . ?
C76 H76B 0.9800 . ?
C76 H76C 0.9800 . ?
C77 C82 1.487(2) . ?
C78 C79 1.520(3) . ?
C78 C81 1.523(2) . ?
C78 C80 1.524(3) . ?
C79 H79A 0.9800 . ?
C79 H79B 0.9800 . ?
C79 H79C 0.9800 . ?
C80 H80A 0.9800 . ?
C80 H80B 0.9800 . ?
C80 H80C 0.9800 . ?
C81 H81A 0.9800 . ?
C81 H81B 0.9800 . ?
C81 H81C 0.9800 . ?
C82 C83 1.388(2) . ?
C82 C87 1.389(3) . ?
C83 C84 1.391(3) . ?
C83 H83 0.9500 . ?
C84 C85 1.371(4) . ?
C84 H84 0.9500 . ?
C85 C86 1.377(4) . ?
C85 H85 0.9500 . ?
C86 C87 1.399(3) . ?
C86 H86 0.9500 . ?
C87 H87 0.9500 . ?
C88 C90B 1.422(8) . ?
C88 C91A 1.491(4) . ?
C88 C89A 1.500(3) . ?
C88 C91B 1.556(8) . ?
C88 C90A 1.563(3) . ?
C88 C89B 1.669(8) . ?
C89A H89A 0.9800 . ?
C89A H89B 0.9800 . ?
C89A H89C 0.9800 . ?
C90A H90A 0.9800 . ?
C90A H90B 0.9800 . ?
C90A H90C 0.9800 . ?
C91A H91A 0.9800 . ?
C91A H91B 0.9800 . ?
C91A H91C 0.9800 . ?
C89B H89D 0.9800 . ?
C89B H89E 0.9800 . ?
C89B H89F 0.9800 . ?
C90B H90D 0.9800 . ?
C90B H90E 0.9800 . ?
C90B H90F 0.9800 . ?
C91B H91D 0.9800 . ?
C91B H91E 0.9800 . ?
C91B H91F 0.9800 . ?
C92 C93 1.512(4) . ?
C92 H92A 0.9800 . ?
C92 H92B 0.9800 . ?
C92 H92C 0.9800 . ?
C93 C94 1.536(3) . ?
C93 H93A 0.9900 . ?
C93 H93B 0.9900 . ?
C94 C94 1.506(5) 3_565 ?
C94 H94A 0.9900 . ?
C94 H94B 0.9900 . ?
C1_1 C2_1 1.205(10) . ?
C1_1 C3_1 1.998(12) . ?
C1_1 H1A_1 0.9800 . ?
C1_1 H1B_1 0.9800 . ?
C1_1 H1C_1 0.9800 . ?
C2_1 C3_1 1.381(10) . ?
C2_1 H2A_1 0.9900 . ?
C2_1 H2B_1 0.9900 . ?
C3_1 C4_1 1.188(9) . ?
C3_1 H3A_1 0.9900 . ?
C3_1 H3B_1 0.9900 . ?
C4_1 C5_1 1.202(10) . ?
C4_1 H4A_1 0.9900 . ?
C4_1 H4B_1 0.9900 . ?
C5_1 C6_1 1.225(10) . ?
C5_1 H5A_1 0.9900 . ?
C5_1 H5B_1 0.9900 . ?
C6_1 H6A_1 0.9800 . ?
C6_1 H6B_1 0.9800 . ?
C6_1 H6C_1 0.9800 . ?
